data_4062060
_journal_name_full Organometallics
_journal_year 2003
_chemical_formula_moiety 'C44 H35 O3 P2 S2 W Mo '
_chemical_formula_sum 'C44 H35 Mo O3 P2 S2 W'
_chemical_formula_weight 1017.61
_space_group_IT_number 7
_symmetry_cell_setting monoclinic
_symmetry_space_group_name_Hall 'P -2yc'
_symmetry_space_group_name_H-M 'P 1 c 1'
_cell_angle_alpha 90.0
_cell_angle_beta 117.220
_cell_angle_gamma 90.0
_cell_formula_units_Z 2
_cell_length_a 11.3696(15)
_cell_length_b 18.178(3)
_cell_length_c 10.7818(16)
_cell_measurement_temperature 293
_cell_volume 1981.6(5)
_diffrn_ambient_temperature 293
_exptl_crystal_density_diffrn 1.705
_refine_ls_R_factor_obs 0.047
_refine_ls_wR_factor_obs 0.040
_cod_depositor_comments
;
The following automatic conversions were performed:
'_symmetry_cell_setting' value 'Monoclinic' changed to 'monoclinic'
according to '/home/saulius/struct/CIF-dictionaries/cif_core.dic'
dictionary named 'cif_core.dic' version 2.4.1 from 2010-06-29.

Automatic conversion script
Id: cif_fix_enum 1527 2010-12-29 10:47:43Z saulius 
;
_cod_original_sg_symbol_H-M 'P c'
_cod_original_formula_sum 'C44 H35 O3 P2 S2 W Mo '
_cod_database_code 4062060

loop_
_symmetry_equiv_pos_as_xyz
x,y,z
x,-y,1/2+z

loop_
_atom_site_aniso_label
_atom_site_aniso_U_11
_atom_site_aniso_U_22
_atom_site_aniso_U_33
_atom_site_aniso_U_12
_atom_site_aniso_U_13
_atom_site_aniso_U_23
_atom_site_aniso_type_symbol
W1 0.0338(5) 0.0264(4) 0.0328(5) 0.0047(17) 0.0401(8) 0.0026(16) W
Mo1 0.0291(12) 0.0276(12) 0.0292(12) -0.0008(20) 0.0298(20) -0.0036(19) Mo
S1 0.035(4) 0.040(4) 0.033(3) 0.002(6) 0.036(6) 0.003(6) S
S2 0.037(4) 0.033(4) 0.037(4) 0.007(6) 0.033(6) 0.012(6) S
P1 0.037(4) 0.037(4) 0.034(4) -0.013(6) 0.036(6) 0.002(6) P
P2 0.037(4) 0.043(4) 0.040(4) -0.005(7) 0.046(6) -0.007(7) P
O1 0.072(12) 0.059(12) 0.060(12) -0.006(19) 0.103(22) 0.015(19) O
O2 0.051(11) 0.065(13) 0.070(12) 0.032(22) 0.049(19) 0.039(23) O
O3 0.058(12) 0.074(14) 0.047(11) 0.018(21) 0.057(19) -0.016(20) O
C1 0.016(13) 0.11(3) 0.049(17) -0.02(3) 0.03(3) 0.02(4) C
C2 0.051(16) 0.013(12) 0.031(14) 0.023(24) 0.02(3) 0.021(21) C
C3 0.099(24) 0.023(16) 0.016(15) -0.01(3) -0.01(3) -0.01(3) C
C11 0.097(24) 0.010(14) 0.088(23) 0.01(3) 0.11(4) -0.03(3) C
C12 0.081(24) 0.066(23) 0.09(3) 0.04(4) 0.14(4) 0.00(4) C
C13 0.100(23) 0.019(14) 0.076(21) 0.02(3) 0.12(4) 0.03(3) C
C14 0.086(22) 0.011(12) 0.051(16) -0.01(3) 0.07(3) -0.010(24) C
C15 0.062(19) 0.035(14) 0.057(16) -0.01(4) 0.04(3) 0.11(3) C
C21 0.084(21) 0.011(15) 0.009(13) -0.05(3) 0.00(3) -0.011(21) C
C22 0.042(15) 0.046(17) 0.042(14) 0.02(3) 0.056(24) -0.02(3) C
C23 0.043(16) 0.034(16) 0.057(16) 0.00(3) 0.00(3) 0.066(25) C
C24 0.051(16) 0.066(18) 0.101(21) 0.04(4) 0.12(3) 0.05(4) C
C25 0.013(13) 0.089(21) 0.039(15) -0.03(3) 0.016(23) 0.02(3) C
C26 0.039(16) 0.051(17) 0.062(19) 0.07(3) 0.06(3) 0.05(3) C
C31 -0.008(9) 0.055(17) 0.029(13) 0.006(21) -0.013(18) 0.031(24) C
C32 0.052(19) 0.12(3) 0.020(14) 0.02(4) 0.04(3) -0.05(3) C
C33 0.029(16) 0.15(3) 0.070(22) -0.04(4) 0.06(3) -0.12(4) C
C34 0.082(24) 0.11(3) 0.040(17) 0.01(4) 0.05(4) 0.06(3) C
C35 0.008(13) 0.052(19) 0.12(3) 0.01(3) 0.04(3) 0.02(4) C
C36 0.084(25) 0.027(18) 0.036(18) 0.02(3) 0.07(3) 0.01(3) C
C41 0.010(12) 0.038(14) 0.028(13) -0.014(21) -0.006(21) -0.011(22) C
C42 0.038(16) 0.017(13) 0.042(15) 0.010(22) 0.00(3) 0.027(23) C
C43 0.049(18) 0.064(21) 0.065(20) -0.03(3) 0.00(3) 0.04(3) C
C44 0.073(21) 0.082(23) 0.024(14) -0.02(4) 0.01(3) 0.04(3) C
C45 0.08(3) 0.10(3) 0.006(14) 0.02(4) 0.00(3) 0.04(3) C
C46 0.054(22) 0.033(17) 0.058(23) 0.01(3) 0.07(4) -0.05(3) C
C51 0.032(14) 0.041(18) 0.054(16) -0.004(24) 0.009(25) -0.03(3) C
C52 0.088(22) 0.054(19) 0.079(20) -0.09(4) 0.11(4) -0.05(3) C
C53 0.085(24) 0.085(23) 0.09(3) 0.02(5) 0.09(5) -0.04(4) C
C54 0.039(17) 0.068(21) 0.092(21) 0.06(3) 0.08(3) 0.08(3) C
C55 0.006(14) 0.023(15) 0.19(3) -0.002(24) 0.03(4) 0.05(4) C
C56 0.037(17) 0.051(18) 0.106(23) -0.06(3) 0.05(3) -0.06(3) C
C61 0.090(22) 0.019(13) 0.064(19) -0.02(3) 0.09(3) -0.04(3) C
C62 0.047(19) 0.074(22) 0.057(20) 0.00(3) 0.04(3) -0.01(3) C
C63 0.11(4) 0.14(4) 0.017(16) -0.12(6) -0.03(4) -0.01(4) C
C64 0.030(17) 0.053(20) 0.10(3) 0.00(3) -0.02(4) 0.02(4) C
C65 0.067(24) 0.11(3) 0.09(3) 0.07(4) 0.03(5) -0.06(5) C
C66 0.046(17) 0.062(19) 0.067(20) 0.01(3) 0.05(3) -0.07(3) C
C71 0.046(18) 0.059(20) 0.072(21) 0.03(3) 0.04(3) -0.05(3) C
C72 0.067(20) 0.022(16) 0.049(18) -0.03(3) 0.03(3) -0.02(3) C
C73 0.10(3) 0.040(19) 0.12(3) 0.07(4) 0.15(5) -0.01(4) C
C74 0.12(4) 0.047(22) 0.13(4) 0.14(5) 0.11(6) 0.12(5) C
C75 0.077(24) 0.051(19) 0.083(24) 0.07(4) 0.07(4) 0.07(3) C
C76 0.086(22) 0.037(16) 0.108(25) 0.04(3) 0.15(4) 0.08(4) C

loop_
_atom_site_label
_atom_site_fract_x
_atom_site_fract_y
_atom_site_fract_z
_atom_site_U_iso_or_equiv
_atom_site_thermal_displace_type
_atom_site_calc_flag
_atom_site_refinement_flags
_atom_site_type_symbol
W1 0.75523 0.36288(5) 0.84557 0.0291(6) Uani ? . W
Mo1 0.86687(20) 0.22510(10) 0.84633(21) 0.0280(13) Uani ? . Mo
S1 0.7411(6) 0.2592(3) 0.9869(6) 0.035(4) Uani ? . S
S2 0.6386(6) 0.2678(3) 0.6687(6) 0.036(4) Uani ? . S
P1 0.9799(6) 0.3304(4) 0.9975(6) 0.036(4) Uani ? . P
P2 0.7765(6) 0.0986(4) 0.7982(7) 0.038(4) Uani ? . P
O1 0.8872(17) 0.3945(9) 0.6473(17) 0.056(13) Uani ? . O
O2 1.1308(16) 0.1467(10) 1.0456(17) 0.063(13) Uani ? . O
O3 1.0049(16) 0.2253(10) 0.6544(17) 0.058(13) Uani ? . O
C1 0.8442(22) 0.3800(17) 0.719(3) 0.059(22) Uani ? . C
C2 1.0318(24) 0.1752(11) 0.9824(22) 0.036(17) Uani ? . C
C3 0.936(3) 0.2252(15) 0.7197(25) 0.059(23) Uani ? . C
C11 0.755(3) 0.4635(13) 0.975(3) 0.061(23) Uani ? . C
C12 0.630(3) 0.4286(16) 0.928(3) 0.07(3) Uani ? . C
C13 0.568(3) 0.4324(12) 0.787(3) 0.057(23) Uani ? . C
C14 0.643(3) 0.4664(11) 0.733(3) 0.048(21) Uani ? . C
C15 0.770(4) 0.4865(11) 0.855(4) 0.054(20) Uani ? . C
C21 0.583(3) 0.2103(13) 0.9288(23) 0.042(19) Uani ? . C
C22 0.6002(22) 0.1492(13) 1.0091(22) 0.040(16) Uani ? . C
C23 0.4897(24) 0.1124(12) 0.9898(24) 0.053(17) Uani ? . C
C24 0.3659(24) 0.1359(15) 0.902(3) 0.064(21) Uani ? . C
C25 0.3492(20) 0.1968(15) 0.8242(24) 0.048(18) Uani ? . C
C26 0.4679(24) 0.2373(13) 0.846(3) 0.048(18) Uani ? . C
C31 0.6153(17) 0.2933(13) 0.5032(20) 0.030(14) Uani ? . C
C32 0.6820(25) 0.2602(18) 0.4357(24) 0.064(22) Uani ? . C
C33 0.654(3) 0.2753(20) 0.302(3) 0.08(3) Uani ? . C
C34 0.556(3) 0.3277(18) 0.229(3) 0.08(3) Uani ? . C
C35 0.4986(24) 0.3616(17) 0.297(4) 0.063(24) Uani ? . C
C36 0.535(3) 0.3506(16) 0.432(3) 0.047(24) Uani ? . C
C41 1.0487(19) 0.3212(12) 1.1889(21) 0.030(14) Uani ? . C
C42 1.1759(23) 0.2930(11) 1.2599(23) 0.039(16) Uani ? . C
C43 1.222(3) 0.2802(15) 1.405(3) 0.069(21) Uani ? . C
C44 1.142(3) 0.2980(16) 1.4684(24) 0.066(21) Uani ? . C
C45 1.028(3) 0.3288(19) 1.403(3) 0.07(3) Uani ? . C
C46 0.981(3) 0.3333(17) 1.257(3) 0.046(23) Uani ? . C
C51 1.1119(22) 0.3819(12) 0.9780(24) 0.048(16) Uani ? . C
C52 1.177(3) 0.3543(15) 0.915(3) 0.067(23) Uani ? . C
C53 1.265(4) 0.3963(19) 0.890(3) 0.08(3) Uani ? . C
C54 1.2846(25) 0.4694(16) 0.936(3) 0.062(21) Uani ? . C
C55 1.2178(22) 0.4992(13) 0.996(3) 0.085(24) Uani ? . C
C56 1.1362(23) 0.4576(14) 1.029(3) 0.068(21) Uani ? . C
C61 0.624(3) 0.0867(12) 0.643(3) 0.055(21) Uani ? . C
C62 0.618(3) 0.0889(16) 0.512(3) 0.061(22) Uani ? . C
C63 0.494(5) 0.0905(24) 0.389(3) 0.11(3) Uani ? . C
C64 0.382(3) 0.0832(16) 0.398(4) 0.07(3) Uani ? . C
C65 0.383(3) 0.0803(19) 0.524(4) 0.10(3) Uani ? . C
C66 0.500(3) 0.0837(14) 0.643(3) 0.058(20) Uani ? . C
C71 0.875(3) 0.0184(15) 0.793(3) 0.062(21) Uani ? . C
C72 0.956(3) 0.0241(13) 0.729(3) 0.051(21) Uani ? . C
C73 1.021(3) -0.0363(15) 0.720(3) 0.08(3) Uani ? . C
C74 1.007(4) -0.0985(20) 0.774(4) 0.10(4) Uani ? . C
C75 0.937(3) -0.1059(16) 0.846(3) 0.071(25) Uani ? . C
C76 0.864(3) -0.0490(15) 0.845(3) 0.066(24) Uani ? . C
H11 0.826 0.471 1.078 0.0786 Uiso ? . H
H12 0.595 0.406 0.993 0.0865 Uiso ? . H
H13 0.477 0.412 0.728 0.0782 Uiso ? . H
H14 0.619 0.476 0.631 0.0600 Uiso ? . H
H15 0.854 0.512 0.859 0.0551 Uiso ? . H
H22 0.695 0.132 1.081 0.0557 Uiso ? . H
H23 0.503 0.063 1.043 0.0500 Uiso ? . H
H24 0.282 0.108 0.893 0.0969 Uiso ? . H
H25 0.257 0.214 0.755 0.0635 Uiso ? . H
H26 0.462 0.288 0.798 0.0604 Uiso ? . H
H32 0.753 0.222 0.490 0.0875 Uiso ? . H
H33 0.704 0.248 0.253 0.0785 Uiso ? . H
H34 0.530 0.341 0.127 0.0769 Uiso ? . H
H35 0.423 0.400 0.241 0.0708 Uiso ? . H
H36 0.501 0.385 0.479 0.0565 Uiso ? . H
H42 1.234 0.280 1.209 0.0431 Uiso ? . H
H43 1.316 0.260 1.469 0.0781 Uiso ? . H
H44 1.173 0.285 1.570 0.0684 Uiso ? . H
H45 0.976 0.348 1.455 0.0626 Uiso ? . H
H46 0.880 0.353 1.193 0.0705 Uiso ? . H
H52 1.164 0.300 0.881 0.0745 Uiso ? . H
H53 1.318 0.374 0.842 0.0845 Uiso ? . H
H54 1.349 0.503 0.919 0.0735 Uiso ? . H
H55 1.228 0.555 1.020 0.0765 Uiso ? . H
H56 1.093 0.479 1.088 0.0709 Uiso ? . H
H62 0.705 0.091 0.503 0.0648 Uiso ? . H
H63 0.486 0.095 0.298 0.0823 Uiso ? . H
H64 0.295 0.078 0.307 0.0756 Uiso ? . H
H65 0.299 0.074 0.531 0.0966 Uiso ? . H
H66 0.498 0.082 0.738 0.0643 Uiso ? . H
H72 0.969 0.075 0.690 0.0561 Uiso ? . H
H73 1.082 -0.036 0.674 0.0936 Uiso ? . H
H74 1.033 -0.150 0.761 0.1077 Uiso ? . H
H75 0.947 -0.150 0.910 0.0823 Uiso ? . H
H76 0.800 -0.057 0.885 0.0896 Uiso ? . H

loop_
_geom_bond_atom_site_label_1
_geom_bond_atom_site_label_2
_geom_bond_distance
_geom_bond_site_symmetry_1
_geom_bond_site_symmetry_2
_geom_bond_publ_flag
W1 Mo1 2.8063(20) C33-H33 1.0 ?
W1 S1 2.474(6) C34-C35 1.3 ?
W1 S2 2.464(6) C34-H34 1.0 ?
W1 P1 2.393(6) C35-C36 1.3 ?
W1 C1 2.06(3) C35-H35 1.0 ?
W1 C11 2.299(22) C36-H36 0.9 ?
W1 C13 2.300(25) C41-C42 1.3 ?
W1 C14 2.287(22) C41-C46 1.3 ?
W1 C15 2.253(21) C42-C43 1.4 ?
Mo1 S1 2.591(6) C42-H42 1.0 ?
Mo1 S2 2.541(6) C43-C44 1.4 ?
Mo1 P1 2.461(7) C43-H43 1.0 ?
Mo1 P2 2.474(7) C44-C45 1.2 ?
Mo1 C2 1.994(23) C44-H44 1.0 ?
Mo1 C3 1.86(3) C45-C46 1.4 ?
S1 C21 1.84(3) C45-H45 1.0 ?
S2 C31 1.743(20) C46-H46 1.0 ?
P1 C41 1.850(21) C51-C52 1.3 ?
P1 C51 1.860(24) C51-C56 1.4 ?
P2 C61 1.79(3) C52-C53 1.3 ?
P2 C71 1.86(3) C52-H52 1.0 ?
O1 C1 1.11(3) C53-C54 1.4 ?
O2 C2 1.14(3) C53-H53 1.0 ?
O3 C3 1.27(4) C54-C55 1.3 ?
C11 C12 1.42(5) C54-H54 1.0 ?
C11 C15 1.43(4) C55-C56 1.3 ?
C11 H11 1.04(3) C55-H55 1.0 ?
C12 C13 1.35(4) C56-H56 1.0 ?
C12 H12 1.03(3) C61-C62 1.3 ?
C13 C14 1.38(4) C61-C66 1.4 ?
C13 H13 1.01(3) C62-C63 1.4 ?
C14 C15 1.49(5) C62-H62 1.0 ?
C14 H14 1.028(23) C63-C64 1.3 ?
C15 H15 1.04(3) C63-H63 0.9 ?
C21 C22 1.37(3) C64-C65 1.3 ?
C21 C26 1.30(4) C64-H64 1.0 ?
C22 C23 1.35(3) C65-C66 1.3 ?
C22 H22 1.051(22) C65-H65 1.0 ?
C23 C24 1.36(3) C66-H66 1.0 ?
C23 H23 1.033(20) C71-C72 1.3 ?
C24 C25 1.35(4) C71-C76 1.3 ?
C24 H24 1.053(24) C72-C73 1.3 ?
C25 C26 1.46(3) C72-H72 1.0 ?
C25 H25 1.017(23) C73-C74 1.3 ?
C26 H26 1.050(23) C73-H73 1.0 ?
C31 C32 1.40(3) C74-C75 1.3 ?
C31 C36 1.37(4) C74-H74 1.0 ?
C32 C33 1.36(4) C75-C76 1.3 ?
C32 H32 1.02(3) C75-H75 1.0 ?
C33 C34 1.40(5) C76-H76 1.0 ?
